data_4320353
loop_
_publ_author_name
'Yuri V. Mironov'
'Michael A. Pell'
'Thomas E. Albrecht-Schmitt'
'James A. Ibers'

_publ_section_title
;
 The Mixed Polychalcogenorhenate(IV) Anions [Re4Q4(S3)4(S4)2]4- (Q = Se,
 Te): Syntheses and Crystal Structures of
 [NMe4]5[Me2NH2]3[Re4Se4(S3)4(S4)2]2.2.25H2O and
 [NH4]4[Re4Te4(S3)4(S4)2].8H2O
;
_journal_name_full 'Inorganic Chemistry'
_journal_page_first 5472
_journal_page_last 5474
_journal_paper_doi 10.1021/ic010434a
_journal_volume 40
_journal_year 2001
_chemical_formula_sum 'H32 N4 O8 Re4 S20 Te4'
_chemical_formula_weight 2112.7
_chemical_name_systematic
;
   ?
;
_space_group_IT_number 63
_symmetry_cell_setting orthorhombic
_symmetry_space_group_name_Hall '-C 2c 2'
_symmetry_space_group_name_H-M 'C m c m'
_atom_sites_solution_hydrogens geom
_atom_sites_solution_primary direct
_atom_sites_solution_secondary difmap
_audit_creation_method SHELXL-97
_cell_angle_alpha 90.00
_cell_angle_beta 90.00
_cell_angle_gamma 90.00
_cell_formula_units_Z 4
_cell_length_a 12.6463(7)
_cell_length_b 16.2348(9)
_cell_length_c 19.8038(11)
_cell_measurement_temperature 153(2)
_cell_volume 4065.9(4)
_computing_structure_refinement 'SHELXL-97 (Sheldrick, 1997)'
_computing_structure_solution 'SHELXS-97 (Sheldrick, 1990)'
_diffrn_ambient_temperature 153(2)
_diffrn_measured_fraction_theta_full 0.964
_diffrn_measured_fraction_theta_max 0.964
_diffrn_radiation_monochromator graphite
_diffrn_radiation_source 'standard-focus sealed tube'
_diffrn_radiation_type MoK\a
_diffrn_radiation_wavelength 0.71073
_diffrn_reflns_av_R_equivalents 0.0290
_diffrn_reflns_av_sigmaI/netI 0.0155
_diffrn_reflns_limit_h_max 16
_diffrn_reflns_limit_h_min -16
_diffrn_reflns_limit_k_max 21
_diffrn_reflns_limit_k_min -21
_diffrn_reflns_limit_l_max 26
_diffrn_reflns_limit_l_min -26
_diffrn_reflns_number 23340
_diffrn_reflns_theta_full 28.78
_diffrn_reflns_theta_max 28.78
_diffrn_reflns_theta_min 2.04
_exptl_absorpt_coefficient_mu 15.744
_exptl_absorpt_correction_T_max 0.32673
_exptl_absorpt_correction_T_min 0.17255
_exptl_crystal_colour black
_exptl_crystal_density_diffrn 3.455
_exptl_crystal_density_method 'not measured'
_exptl_crystal_description sq.prizm.
_exptl_crystal_F_000 3816
_exptl_crystal_size_max 0.116
_exptl_crystal_size_mid 0.114
_exptl_crystal_size_min 0.112
_refine_diff_density_max 2.593
_refine_diff_density_min -2.403
_refine_diff_density_rms 0.214
_refine_ls_extinction_method none
_refine_ls_goodness_of_fit_ref 1.061
_refine_ls_hydrogen_treatment mixed
_refine_ls_matrix_type full
_refine_ls_number_parameters 147
_refine_ls_number_reflns 2736
_refine_ls_number_restraints 0
_refine_ls_restrained_S_all 1.061
_refine_ls_R_factor_all 0.0296
_refine_ls_R_factor_gt 0.0265
_refine_ls_shift/su_max 0.000
_refine_ls_shift/su_mean 0.000
_refine_ls_structure_factor_coef Fsqd
_refine_ls_weighting_details 'calc w=1/[\s^2^(Fo^2^)+(0.0300P)^2^+70.3159P] where P=(Fo^2^+2Fc^2^)/3'
_refine_ls_weighting_scheme calc
_refine_ls_wR_factor_gt 0.0631
_refine_ls_wR_factor_ref 0.0649
_reflns_number_gt 2525
_reflns_number_total 2736
_reflns_threshold_expression >2sigma(I)
_cod_data_source_file ic010434a_2.cif
_cod_data_source_block sad
_cod_depositor_comments
;
The following automatic conversions were performed:

'_symmetry_cell_setting' tag value 'orthorombic' was replaced with
'orthorhombic' value as specified in the replacement file
'/home/robertas/cod-tools/perl-scripts/inputs/replacement_values.lst'.

Automatic conversion script
Id: cif_fix_values 3143 2015-03-26 13:38:13Z robertas 
;
_cod_database_code 4320353

loop_
_symmetry_equiv_pos_as_xyz
'x, y, z'
'-x, -y, z+1/2'
'-x, y, -z+1/2'
'x, -y, -z'
'x+1/2, y+1/2, z'
'-x+1/2, -y+1/2, z+1/2'
'-x+1/2, y+1/2, -z+1/2'
'x+1/2, -y+1/2, -z'
'-x, -y, -z'
'x, y, -z-1/2'
'x, -y, z-1/2'
'-x, y, z'
'-x+1/2, -y+1/2, -z'
'x+1/2, y+1/2, -z-1/2'
'x+1/2, -y+1/2, z-1/2'
'-x+1/2, y+1/2, z'

loop_
_atom_site_label
_atom_site_type_symbol
_atom_site_fract_x
_atom_site_fract_y
_atom_site_fract_z
_atom_site_U_iso_or_equiv
_atom_site_adp_type
_atom_site_occupancy
_atom_site_symmetry_multiplicity
_atom_site_calc_flag
_atom_site_refinement_flags
_atom_site_disorder_assembly
_atom_site_disorder_group
Re1 Re 0.11592(2) 0.356804(17) 0.2500 0.01778(8) Uani 1 2 d S . .
Re2 Re 0.0000 0.236533(18) 0.323644(16) 0.02142(8) Uani 1 2 d S . .
Te1 Te 0.0000 0.39404(3) 0.35413(2) 0.02121(11) Uani 1 2 d S . .
Te2 Te 0.16459(4) 0.19915(3) 0.2500 0.02554(12) Uani 1 2 d S . .
S1 S 0.0000 0.09019(15) 0.35928(15) 0.0494(7) Uani 1 2 d S . .
S2 S 0.0501(2) 0.00854(18) 0.2908(2) 0.0401(8) Uani 0.50 1 d P . .
S3 S 0.17277(14) 0.50325(11) 0.2500 0.0229(4) Uani 1 2 d S . .
S4 S 0.0612(2) 0.58306(16) 0.21535(15) 0.0262(5) Uani 0.50 1 d P . .
S5 S 0.26797(11) 0.36255(9) 0.33189(8) 0.0309(3) Uani 1 1 d . . .
S6B S 0.2032(2) 0.33342(19) 0.43155(14) 0.0293(6) Uani 0.50 1 d P . .
S6A S 0.2828(2) 0.25636(19) 0.38283(17) 0.0331(6) Uani 0.50 1 d P . .
S7 S 0.12514(13) 0.22969(11) 0.42190(8) 0.0355(3) Uani 1 1 d . . .
N1 N 0.4442(12) 0.2179(9) 0.3828(8) 0.067(4) Uani 0.50 1 d P . .
N2 N 0.4253(11) 0.1220(7) 0.4691(6) 0.045(3) Uani 0.50 1 d P . .
O1 O 0.5000 0.2891(8) 0.2500 0.074(4) Uani 1 4 d S . .
O2 O 0.5000 0.3876(9) 0.4440(7) 0.048(4) Uani 0.50 2 d SP . .
O3 O 0.0700(13) 0.5000 0.5000 0.052(4) Uani 0.50 2 d SP . .
O4 O 0.3688(14) 0.5000 0.5000 0.053(4) Uani 0.50 2 d SP . .
O5B O 0.2104(11) 0.5714(9) 0.0950(6) 0.059(3) Uani 0.50 1 d P . .
O5A O 0.2521(12) 0.5308(9) 0.0720(6) 0.063(4) Uani 0.50 1 d P . .

loop_
_atom_site_aniso_label
_atom_site_aniso_U_11
_atom_site_aniso_U_22
_atom_site_aniso_U_33
_atom_site_aniso_U_23
_atom_site_aniso_U_13
_atom_site_aniso_U_12
Re1 0.01212(13) 0.01848(13) 0.02275(14) 0.000 0.000 -0.00034(9)
Re2 0.01686(14) 0.01966(14) 0.02775(16) 0.00475(11) 0.000 0.000
Te1 0.0224(2) 0.0231(2) 0.0182(2) 0.00164(17) 0.000 0.000
Te2 0.0139(2) 0.0202(2) 0.0425(3) 0.000 0.000 0.00191(17)
S1 0.0678(18) 0.0236(10) 0.0569(16) 0.0160(10) 0.000 0.000
S2 0.0201(13) 0.0207(12) 0.079(2) 0.0035(14) -0.0065(15) 0.0021(11)
S3 0.0170(8) 0.0216(8) 0.0301(9) 0.000 0.000 -0.0032(7)
S4 0.0222(13) 0.0231(12) 0.0331(14) 0.0054(11) 0.0011(10) 0.0001(10)
S5 0.0183(6) 0.0344(7) 0.0400(8) -0.0025(6) -0.0101(6) 0.0014(5)
S6B 0.0291(14) 0.0343(14) 0.0246(12) 0.0043(11) -0.0066(11) -0.0016(12)
S6A 0.0193(12) 0.0344(15) 0.0454(17) 0.0083(13) -0.0055(12) 0.0032(11)
S7 0.0312(8) 0.0441(9) 0.0313(8) 0.0097(6) -0.0058(6) 0.0092(6)
N1 0.070(10) 0.063(9) 0.068(10) -0.010(7) -0.006(8) 0.039(8)
N2 0.070(8) 0.031(5) 0.034(6) -0.002(5) -0.019(6) 0.016(6)
O1 0.045(7) 0.045(6) 0.131(13) 0.000 0.000 0.000
O2 0.076(11) 0.037(7) 0.032(7) 0.023(6) 0.000 0.000
O3 0.059(9) 0.051(8) 0.045(8) -0.010(7) 0.000 0.000
O4 0.069(10) 0.045(8) 0.045(8) 0.006(7) 0.000 0.000
O5B 0.055(8) 0.077(9) 0.045(7) 0.017(6) -0.001(6) -0.008(7)
O5A 0.068(9) 0.074(9) 0.048(7) 0.011(6) -0.012(6) -0.036(7)

loop_
_atom_type_symbol
_atom_type_description
_atom_type_scat_dispersion_real
_atom_type_scat_dispersion_imag
_atom_type_scat_source
N N 0.0061 0.0033 'International Tables Vol C Tables 4.2.6.8 and 6.1.1.4'
H H 0.0000 0.0000 'International Tables Vol C Tables 4.2.6.8 and 6.1.1.4'
O O 0.0106 0.0060 'International Tables Vol C Tables 4.2.6.8 and 6.1.1.4'
S S 0.1246 0.1234 'International Tables Vol C Tables 4.2.6.8 and 6.1.1.4'
Te Te -0.5308 1.6751 'International Tables Vol C Tables 4.2.6.8 and 6.1.1.4'
Re Re -1.0185 7.2310 'International Tables Vol C Tables 4.2.6.8 and 6.1.1.4'

loop_
_geom_angle_atom_site_label_1
_geom_angle_atom_site_label_2
_geom_angle_atom_site_label_3
_geom_angle
_geom_angle_site_symmetry_1
_geom_angle_site_symmetry_3
_geom_angle_publ_flag
S3 Re1 S5 75.13(5) . . ?
S3 Re1 S5 75.13(5) . 10_556 ?
S5 Re1 S5 80.22(7) . 10_556 ?
S3 Re1 Te1 86.60(3) . 10_556 ?
S5 Re1 Te1 158.84(4) . 10_556 ?
S5 Re1 Te1 84.90(4) 10_556 10_556 ?
S3 Re1 Te1 86.60(3) . . ?
S5 Re1 Te1 84.90(4) . . ?
S5 Re1 Te1 158.84(4) 10_556 . ?
Te1 Re1 Te1 104.883(17) 10_556 . ?
S3 Re1 Te2 149.66(4) . . ?
S5 Re1 Te2 81.80(4) . . ?
S5 Re1 Te2 81.80(4) 10_556 . ?
Te1 Re1 Te2 110.961(14) 10_556 . ?
Te1 Re1 Te2 110.961(14) . . ?
S3 Re1 Re2 143.74(2) . 10_556 ?
S5 Re1 Re2 138.55(4) . 10_556 ?
S5 Re1 Re2 95.10(4) 10_556 10_556 ?
Te1 Re1 Re2 57.491(13) 10_556 10_556 ?
Te1 Re1 Re2 105.998(13) . 10_556 ?
Te2 Re1 Re2 56.839(11) . 10_556 ?
S3 Re1 Re2 143.74(2) . . ?
S5 Re1 Re2 95.10(4) . . ?
S5 Re1 Re2 138.55(4) 10_556 . ?
Te1 Re1 Re2 105.998(13) 10_556 . ?
Te1 Re1 Re2 57.491(13) . . ?
Te2 Re1 Re2 56.839(11) . . ?
Re2 Re1 Re2 61.702(14) 10_556 . ?
S3 Re1 Re1 106.82(4) . 3 ?
S5 Re1 Re1 139.81(4) . 3 ?
S5 Re1 Re1 139.81(4) 10_556 3 ?
Te1 Re1 Re1 55.700(8) 10_556 3 ?
Te1 Re1 Re1 55.700(8) . 3 ?
Te2 Re1 Re1 103.521(12) . 3 ?
Re2 Re1 Re1 58.973(6) 10_556 3 ?
Re2 Re1 Re1 58.973(6) . 3 ?
S1 Re2 S7 74.75(7) . . ?
S1 Re2 S7 74.75(7) . 12 ?
S7 Re2 S7 78.15(8) . 12 ?
S1 Re2 Te2 86.35(4) . 3 ?
S7 Re2 Te2 157.58(4) . 3 ?
S7 Re2 Te2 85.42(4) 12 3 ?
S1 Re2 Te2 86.35(4) . . ?
S7 Re2 Te2 85.42(4) . . ?
S7 Re2 Te2 157.58(4) 12 . ?
Te2 Re2 Te2 105.608(18) 3 . ?
S1 Re2 Te1 150.17(7) . . ?
S7 Re2 Te1 82.24(4) . . ?
S7 Re2 Te1 82.24(4) 12 . ?
Te2 Re2 Te1 110.751(14) 3 . ?
Te2 Re2 Te1 110.751(14) . . ?
S1 Re2 Re1 143.53(4) . 3 ?
S7 Re2 Re1 138.83(4) . 3 ?
S7 Re2 Re1 95.91(4) 12 3 ?
Te2 Re2 Re1 57.496(12) 3 3 ?
Te2 Re2 Re1 106.489(13) . 3 ?
Te1 Re2 Re1 56.610(11) . 3 ?
S1 Re2 Re1 143.53(4) . . ?
S7 Re2 Re1 95.91(4) . . ?
S7 Re2 Re1 138.83(4) 12 . ?
Te2 Re2 Re1 106.489(13) 3 . ?
Te2 Re2 Re1 57.496(12) . . ?
Te1 Re2 Re1 56.610(11) . . ?
Re1 Re2 Re1 62.055(12) 3 . ?
S1 Re2 Re2 106.54(7) . 10_556 ?
S7 Re2 Re2 140.81(4) . 10_556 ?
S7 Re2 Re2 140.81(4) 12 10_556 ?
Te2 Re2 Re2 56.072(8) 3 10_556 ?
Te2 Re2 Re2 56.072(8) . 10_556 ?
Te1 Re2 Re2 103.285(12) . 10_556 ?
Re1 Re2 Re2 59.149(7) 3 10_556 ?
Re1 Re2 Re2 59.149(7) . 10_556 ?
Re1 Te1 Re1 68.600(16) 3 . ?
Re1 Te1 Re2 65.898(13) 3 . ?
Re1 Te1 Re2 65.898(13) . . ?
Re2 Te2 Re2 67.856(17) 10_556 . ?
Re2 Te2 Re1 65.665(13) 10_556 . ?
Re2 Te2 Re1 65.665(13) . . ?
S2 S1 S2 36.95(18) 12 . ?
S2 S1 Re2 116.24(15) 12 . ?
S2 S1 Re2 116.24(15) . . ?
S2 S2 S2 90.0 12 10_556 ?
S2 S2 S1 71.52(9) 12 . ?
S2 S2 S1 132.72(12) 10_556 . ?
S2 S2 S2 51.9(2) 12 3 ?
S2 S2 S2 38.1(2) 10_556 3 ?
S1 S2 S2 109.75(17) . 3 ?
S4 S3 S4 39.42(17) . 10_556 ?
S4 S3 Re1 114.14(11) . . ?
S4 S3 Re1 114.14(11) 10_556 . ?
S4 S4 S4 90.0 10_556 12 ?
S4 S4 S3 70.29(8) 10_556 . ?
S4 S4 S3 133.89(9) 12 . ?
S4 S4 S4 48.46(16) 10_556 3 ?
S4 S4 S4 41.54(16) 12 3 ?
S3 S4 S4 107.17(16) . 3 ?
S6A S5 S6B 52.82(13) . . ?
S6A S5 Re1 111.31(11) . . ?
S6B S5 Re1 106.69(10) . . ?
S6A S6B S7 69.31(15) . . ?
S6A S6B S5 58.59(13) . . ?
S7 S6B S5 106.62(14) . . ?
S6B S6A S5 68.59(14) . . ?
S6B S6A N1 135.2(5) . . ?
S5 S6A N1 109.9(5) . . ?
S6B S6A S7 57.26(13) . . ?
S5 S6A S7 105.29(14) . . ?
N1 S6A S7 144.7(5) . . ?
S6B S7 S6A 53.43(13) . . ?
S6B S7 Re2 110.79(10) . . ?
S6A S7 Re2 107.00(11) . . ?
N1 N1 S6A 163.0(4) 12_655 . ?

loop_
_geom_bond_atom_site_label_1
_geom_bond_atom_site_label_2
_geom_bond_distance
_geom_bond_site_symmetry_2
_geom_bond_publ_flag
Re1 S3 2.4839(18) . ?
Re1 S5 2.5171(14) . ?
Re1 S5 2.5171(14) 10_556 ?
Re1 Te1 2.6014(4) 10_556 ?
Re1 Te1 2.6014(4) . ?
Re1 Te2 2.6324(6) . ?
Re1 Re2 2.8440(4) 10_556 ?
Re1 Re2 2.8440(4) . ?
Re1 Re1 2.9319(5) 3 ?
Re2 S1 2.479(2) . ?
Re2 S7 2.5106(16) . ?
Re2 S7 2.5106(16) 12 ?
Re2 Te2 2.6130(4) 3 ?
Re2 Te2 2.6130(4) . ?
Re2 Te1 2.6275(6) . ?
Re2 Re1 2.8440(4) 3 ?
Re2 Re2 2.9169(6) 10_556 ?
Te1 Re1 2.6014(4) 3 ?
Te2 Re2 2.6130(4) 10_556 ?
S1 S2 2.000(5) 12 ?
S1 S2 2.000(5) . ?
S2 S2 1.268(6) 12 ?
S2 S2 1.615(8) 10_556 ?
S2 S2 2.053(7) 3 ?
S3 S4 2.034(3) . ?
S3 S4 2.034(3) 10_556 ?
S4 S4 1.372(6) 10_556 ?
S4 S4 1.549(5) 12 ?
S4 S4 2.069(6) 3 ?
S5 S6A 2.006(3) . ?
S5 S6B 2.188(3) . ?
S6B S6A 1.873(5) . ?
S6B S7 1.962(4) . ?
S6A N1 2.134(15) . ?
S6A S7 2.182(3) . ?
N1 N1 1.41(3) 12_655 ?
N2 N2 1.89(3) 12_655 ?
O3 O3 1.77(3) 9_566 ?
O5B O5A 0.959(17) . ?
